data_4086698
loop_
_publ_author_name
'Cybularczyk, Martyna'
'Dranka, Maciej'
'Zachara, Janusz'
'Horeglad, Pawe\/l'

_publ_section_title
;
 Effect of In--CNHCBonds on the Synthesis, Structure, and Reactivity of
 Dialkylindium Alkoxides: How Indium Compares to Gallium
;
_journal_issue 19
_journal_name_full Organometallics
_journal_page_first 3311
_journal_paper_doi 10.1021/acs.organomet.6b00510
_journal_volume 35
_journal_year 2016
_chemical_formula_moiety 'C37 H43 Ga N2 O'
_chemical_formula_sum 'C37 H43 Ga N2 O'
_chemical_formula_weight 601.45
_chemical_properties_physical air-sensitive
_space_group_crystal_system triclinic
_space_group_IT_number 2
_space_group_name_Hall '-P 1'
_space_group_name_H-M_alt 'P -1'
_symmetry_cell_setting triclinic
_symmetry_Int_Tables_number 2
_symmetry_space_group_name_Hall '-P 1'
_symmetry_space_group_name_H-M 'P -1'
_atom_sites_solution_hydrogens geom
_atom_sites_solution_primary direct
_audit_creation_date 2016-04-26
_audit_creation_method
;
Olex2 1.2-beta
(compiled 2016.02.19 svn.r3266 for OlexSys, GUI svn.r5155)
;
_cell_angle_alpha 74.295(11)
_cell_angle_beta 87.362(9)
_cell_angle_gamma 81.497(9)
_cell_formula_units_Z 4
_cell_length_a 10.5245(9)
_cell_length_b 16.059(2)
_cell_length_c 19.983(3)
_cell_measurement_reflns_used 10665
_cell_measurement_temperature 120.0
_cell_measurement_theta_max 26.5900
_cell_measurement_theta_min 3.7550
_cell_volume 3215.5(7)
_computing_cell_refinement
;
CrysAlisPro, Agilent Technologies,
Version 1.171.37.35 (release 13-08-2014 CrysAlis171 .NET)
(compiled Aug 13 2014,18:06:01)
;
_computing_data_collection
;
CrysAlisPro, Agilent Technologies,
Version 1.171.37.35 (release 13-08-2014 CrysAlis171 .NET)
(compiled Aug 13 2014,18:06:01)
;
_computing_data_reduction
;
CrysAlisPro, Agilent Technologies,
Version 1.171.37.35 (release 13-08-2014 CrysAlis171 .NET)
(compiled Aug 13 2014,18:06:01)
;
_computing_molecular_graphics 'Olex2 (Dolomanov et al., 2009)'
_computing_publication_material 'Olex2 (Dolomanov et al., 2009)'
_computing_structure_refinement 'ShelXL (Sheldrick, 2015)'
_computing_structure_solution 'ShelXT (Sheldrick, 2015)'
_diffrn_ambient_temperature 120.0
_diffrn_detector 'CCD plate'
_diffrn_detector_area_resol_mean 10.3347
_diffrn_detector_type Atlas
_diffrn_measured_fraction_theta_full 0.997
_diffrn_measured_fraction_theta_max 0.997
_diffrn_measurement_details
;
  1 omega  -73.00  -30.00   1.0000   80.0000
omega____ theta____ kappa____ phi______ frames
    -      -14.0909  127.0000  175.4611 43

  2 omega  -73.00    2.00   1.0000   80.0000
omega____ theta____ kappa____ phi______ frames
    -      -14.0909  127.0000  -22.8573 75

  3 omega  -59.00   44.00   1.0000   80.0000
omega____ theta____ kappa____ phi______ frames
    -       14.7159  -57.0000   90.0000 103

  4 omega  -19.00   92.00   1.0000   80.0000
omega____ theta____ kappa____ phi______ frames
    -       14.7159   77.0000 -150.0000 111

  5 omega  -59.00   44.00   1.0000   80.0000
omega____ theta____ kappa____ phi______ frames
    -       14.7159  -57.0000  -60.0000 103

  6 omega  -56.00   37.00   1.0000   80.0000
omega____ theta____ kappa____ phi______ frames
    -       14.7159  -38.0000 -180.0000 93

  7 omega    5.00   78.00   1.0000   80.0000
omega____ theta____ kappa____ phi______ frames
    -       14.7159   38.0000    0.0000 73

  8 omega  -18.00   90.00   1.0000   80.0000
omega____ theta____ kappa____ phi______ frames
    -       14.7159   77.0000   60.0000 108
;
_diffrn_measurement_device 'four-circle diffractometer'
_diffrn_measurement_device_type 'Xcalibur, Atlas, Gemini ultra'
_diffrn_measurement_method '\w scans'
_diffrn_orient_matrix_UB_11 0.0665101000
_diffrn_orient_matrix_UB_12 -0.0162793000
_diffrn_orient_matrix_UB_13 0.0006003000
_diffrn_orient_matrix_UB_21 -0.0082377000
_diffrn_orient_matrix_UB_22 -0.0169432000
_diffrn_orient_matrix_UB_23 -0.0285635000
_diffrn_orient_matrix_UB_31 0.0124835000
_diffrn_orient_matrix_UB_32 0.0399392000
_diffrn_orient_matrix_UB_33 -0.0233197000
_diffrn_radiation_monochromator graphite
_diffrn_radiation_probe x-ray
_diffrn_radiation_type MoK\a
_diffrn_radiation_wavelength 0.71073
_diffrn_reflns_av_unetI/netI 0.0729
_diffrn_reflns_Laue_measured_fraction_full 0.997
_diffrn_reflns_Laue_measured_fraction_max 0.997
_diffrn_reflns_limit_h_max 12
_diffrn_reflns_limit_h_min -12
_diffrn_reflns_limit_k_max 19
_diffrn_reflns_limit_k_min -19
_diffrn_reflns_limit_l_max 24
_diffrn_reflns_limit_l_min -24
_diffrn_reflns_number 15940
_diffrn_reflns_point_group_measured_fraction_full 0.997
_diffrn_reflns_point_group_measured_fraction_max 0.997
_diffrn_reflns_theta_full 26.000
_diffrn_reflns_theta_max 26.000
_diffrn_reflns_theta_min 3.297
_diffrn_source 'Enhance (Mo) X-ray Source'
_exptl_absorpt_coefficient_mu 0.886
_exptl_absorpt_correction_T_max 0.955
_exptl_absorpt_correction_T_min 0.811
_exptl_absorpt_correction_type analytical
_exptl_absorpt_process_details
;
CrysAlisPro, Agilent Technologies,
Version 1.171.37.35 (release 13-08-2014 CrysAlis171 .NET)
(compiled Aug 13 2014,18:06:01)
Analytical numeric absorption correction using a multifaceted crystal
            model based on expressions derived by R.C. Clark & J.S. Reid.
(Clark, R. C. & Reid, J. S. (1995). Acta Cryst. A51, 887-897)
Empirical absorption correction using spherical harmonics,
 implemented in SCALE3 ABSPACK scaling algorithm.
;
_exptl_crystal_colour colourless
_exptl_crystal_colour_primary colourless
_exptl_crystal_density_diffrn 1.242
_exptl_crystal_description plate
_exptl_crystal_F_000 1272
_exptl_crystal_size_max 0.3089
_exptl_crystal_size_mid 0.231
_exptl_crystal_size_min 0.0559
_refine_diff_density_max 0.528
_refine_diff_density_min -0.428
_refine_diff_density_rms 0.097
_refine_ls_extinction_method none
_refine_ls_goodness_of_fit_ref 0.992
_refine_ls_hydrogen_treatment constr
_refine_ls_matrix_type full
_refine_ls_number_parameters 758
_refine_ls_number_reflns 15940
_refine_ls_number_restraints 0
_refine_ls_restrained_S_all 0.992
_refine_ls_R_factor_all 0.0666
_refine_ls_R_factor_gt 0.0478
_refine_ls_shift/su_max 0.001
_refine_ls_shift/su_mean 0.000
_refine_ls_structure_factor_coef Fsqd
_refine_ls_weighting_details 'w=1/[\s^2^(Fo^2^)+(0.0855P)^2^] where P=(Fo^2^+2Fc^2^)/3'
_refine_ls_weighting_scheme calc
_refine_ls_wR_factor_gt 0.1337
_refine_ls_wR_factor_ref 0.1401
_reflns_Friedel_coverage 0.000
_reflns_number_gt 11873
_reflns_number_total 15940
_reflns_threshold_expression 'I > 2\s(I)'
_cod_data_source_file om6b00510_si_007.cif
_cod_data_source_block md336_ph_mc45_twin1_hklf5
_cod_depositor_comments 'Adding full bibliography for 4086693--4086698.cif.'
_cod_original_cell_volume 3215.4(7)
_cod_database_code 4086698
_shelx_space_group_comment
;
The symmetry employed for this shelxl refinement is uniquely defined
by the following loop, which should always be used as a source of
symmetry information in preference to the above space-group names.
They are only intended as comments.
;
_shelx_shelxl_version_number 2014/7

loop_
_space_group_symop_operation_xyz
'x, y, z'
'-x, -y, -z'

loop_
_atom_site_label
_atom_site_type_symbol
_atom_site_fract_x
_atom_site_fract_y
_atom_site_fract_z
_atom_site_U_iso_or_equiv
_atom_site_adp_type
_atom_site_occupancy
_atom_site_site_symmetry_order
_atom_site_calc_flag
_atom_site_refinement_flags_posn
Ga1 Ga 0.72903(4) 0.93684(3) 0.68717(2) 0.01232(12) Uani 1 1 d .
O1 O 0.6354(2) 0.88062(17) 0.76439(14) 0.0141(6) Uani 1 1 d .
N1 N 0.9765(3) 0.8074(2) 0.67947(18) 0.0141(7) Uani 1 1 d .
N2 N 0.9923(3) 0.8662(2) 0.76193(17) 0.0146(8) Uani 1 1 d .
C1 C 0.9085(4) 0.8614(3) 0.7144(2) 0.0135(9) Uani 1 1 d .
C2 C 1.1009(4) 0.7798(3) 0.7054(2) 0.0196(10) Uani 1 1 d .
H2 H 1.1649 0.7429 0.6898 0.023 Uiso 1 1 calc R
C3 C 1.1101(4) 0.8168(3) 0.7570(2) 0.0187(10) Uani 1 1 d .
H3 H 1.1818 0.8106 0.7843 0.022 Uiso 1 1 calc R
C4 C 0.7506(4) 1.0601(2) 0.6806(2) 0.0176(9) Uani 1 1 d .
H4A H 0.6695 1.0967 0.6700 0.026 Uiso 1 1 calc GR
H4B H 0.8115 1.0792 0.6444 0.026 Uiso 1 1 calc GR
H4C H 0.7814 1.0636 0.7241 0.026 Uiso 1 1 calc GR
C5 C 0.6744(4) 0.9227(3) 0.5982(2) 0.0185(10) Uani 1 1 d .
H5A H 0.6618 0.8631 0.6040 0.028 Uiso 1 1 calc GR
H5B H 0.7395 0.9375 0.5635 0.028 Uiso 1 1 calc GR
H5C H 0.5954 0.9605 0.5837 0.028 Uiso 1 1 calc GR
C7 C 0.9614(4) 0.9126(3) 0.8149(2) 0.0148(9) Uani 1 1 d .
C8 C 0.9936(4) 0.9960(3) 0.8036(2) 0.0154(9) Uani 1 1 d .
C9 C 0.9585(4) 1.0396(3) 0.8544(2) 0.0187(10) Uani 1 1 d .
H9 H 0.9779 1.0960 0.8475 0.022 Uiso 1 1 calc R
C10 C 0.8954(4) 1.0016(3) 0.9153(2) 0.0197(10) Uani 1 1 d .
C11 C 0.8705(4) 0.9159(3) 0.9255(2) 0.0190(10) Uani 1 1 d .
H11 H 0.8327 0.8884 0.9670 0.023 Uiso 1 1 calc R
C12 C 0.9007(4) 0.8711(3) 0.8756(2) 0.0169(9) Uani 1 1 d .
C13 C 1.0640(4) 1.0376(3) 0.7392(2) 0.0194(10) Uani 1 1 d .
H13A H 1.1532 1.0132 0.7432 0.029 Uiso 1 1 calc GR
H13B H 1.0558 1.0994 0.7336 0.029 Uiso 1 1 calc GR
H13C H 1.0282 1.0268 0.6996 0.029 Uiso 1 1 calc GR
C14 C 0.8525(4) 1.0514(3) 0.9681(2) 0.0262(11) Uani 1 1 d .
H14A H 0.7657 1.0794 0.9586 0.039 Uiso 1 1 calc GR
H14B H 0.9076 1.0948 0.9655 0.039 Uiso 1 1 calc GR
H14C H 0.8569 1.0119 1.0138 0.039 Uiso 1 1 calc GR
C15 C 0.8672(4) 0.7800(3) 0.8870(2) 0.0259(11) Uani 1 1 d .
H15A H 0.9428 0.7412 0.8811 0.039 Uiso 1 1 calc GR
H15B H 0.8035 0.7805 0.8540 0.039 Uiso 1 1 calc GR
H15C H 0.8339 0.7604 0.9333 0.039 Uiso 1 1 calc GR
C16 C 0.9220(4) 0.7696(3) 0.6310(2) 0.0138(9) Uani 1 1 d .
C17 C 0.9517(4) 0.7960(3) 0.5608(2) 0.0163(9) Uani 1 1 d .
C18 C 0.8956(4) 0.7589(3) 0.5161(2) 0.0171(9) Uani 1 1 d .
H18 H 0.9131 0.7762 0.4687 0.021 Uiso 1 1 calc R
C19 C 0.8133(4) 0.6963(3) 0.5412(2) 0.0156(9) Uani 1 1 d .
C20 C 0.7880(4) 0.6714(3) 0.6117(2) 0.0186(10) Uani 1 1 d .
H20 H 0.7340 0.6294 0.6285 0.022 Uiso 1 1 calc R
C21 C 0.8404(4) 0.7069(3) 0.6583(2) 0.0135(9) Uani 1 1 d .
C22 C 1.0369(4) 0.8657(3) 0.5328(2) 0.0230(10) Uani 1 1 d .
H22A H 1.0099 0.9144 0.5518 0.035 Uiso 1 1 calc GR
H22B H 1.0308 0.8847 0.4831 0.035 Uiso 1 1 calc GR
H22C H 1.1243 0.8422 0.5458 0.035 Uiso 1 1 calc GR
C23 C 0.7522(4) 0.6567(3) 0.4921(2) 0.0255(11) Uani 1 1 d .
H23A H 0.7824 0.5952 0.5027 0.038 Uiso 1 1 calc GR
H23B H 0.7749 0.6842 0.4451 0.038 Uiso 1 1 calc GR
H23C H 0.6605 0.6657 0.4975 0.038 Uiso 1 1 calc GR
C24 C 0.8049(4) 0.6816(3) 0.7339(2) 0.0207(10) Uani 1 1 d .
H24A H 0.8811 0.6696 0.7615 0.031 Uiso 1 1 calc GR
H24B H 0.7630 0.6304 0.7439 0.031 Uiso 1 1 calc GR
H24C H 0.7478 0.7287 0.7448 0.031 Uiso 1 1 calc GR
C25 C 0.5218(4) 0.9237(3) 0.7877(2) 0.0151(9) Uani 1 1 d .
C26 C 0.5560(4) 0.9875(3) 0.8263(2) 0.0207(10) Uani 1 1 d .
H26A H 0.6118 0.9564 0.8643 0.031 Uiso 1 1 calc GR
H26B H 0.4790 1.0147 0.8437 0.031 Uiso 1 1 calc GR
H26C H 0.5989 1.0314 0.7949 0.031 Uiso 1 1 calc GR
C27 C 0.4524(4) 0.8541(3) 0.8399(2) 0.0143(9) Uani 1 1 d .
C28 C 0.3355(4) 0.8792(3) 0.8700(2) 0.0217(10) Uani 1 1 d .
H28 H 0.2997 0.9378 0.8580 0.026 Uiso 1 1 calc R
C29 C 0.2717(4) 0.8189(3) 0.9175(2) 0.0291(12) Uani 1 1 d .
H29 H 0.1948 0.8369 0.9377 0.035 Uiso 1 1 calc R
C30 C 0.3243(5) 0.7307(3) 0.9346(2) 0.0310(12) Uani 1 1 d .
H30 H 0.2819 0.6896 0.9659 0.037 Uiso 1 1 calc R
C31 C 0.4392(5) 0.7047(3) 0.9051(2) 0.0275(11) Uani 1 1 d .
H31 H 0.4745 0.6461 0.9164 0.033 Uiso 1 1 calc R
C32 C 0.5026(4) 0.7671(3) 0.8578(2) 0.0193(10) Uani 1 1 d .
H32 H 0.5802 0.7492 0.8381 0.023 Uiso 1 1 calc R
C33 C 0.4332(3) 0.9681(3) 0.7251(2) 0.0132(9) Uani 1 1 d .
C34 C 0.4024(4) 1.0584(3) 0.7005(2) 0.0168(9) Uani 1 1 d .
H34 H 0.4294 1.0946 0.7247 0.020 Uiso 1 1 calc R
C35 C 0.3316(4) 1.0948(3) 0.6400(2) 0.0233(11) Uani 1 1 d .
H35 H 0.3117 1.1552 0.6241 0.028 Uiso 1 1 calc R
C36 C 0.2905(4) 1.0425(3) 0.6034(2) 0.0238(11) Uani 1 1 d .
H36 H 0.2444 1.0672 0.5625 0.029 Uiso 1 1 calc R
C37 C 0.3186(4) 0.9530(3) 0.6282(2) 0.0233(11) Uani 1 1 d .
H37 H 0.2905 0.9169 0.6042 0.028 Uiso 1 1 calc R
C38 C 0.3885(4) 0.9167(3) 0.6886(2) 0.0155(9) Uani 1 1 d .
H38 H 0.4058 0.8563 0.7050 0.019 Uiso 1 1 calc R
Ga41 Ga 0.50135(4) 0.40461(3) 0.70250(2) 0.01300(12) Uani 1 1 d .
O41 O 0.5954(2) 0.40435(17) 0.78049(14) 0.0154(6) Uani 1 1 d .
N41 N 0.2559(3) 0.5396(2) 0.69867(17) 0.0125(7) Uani 1 1 d .
N42 N 0.2403(3) 0.4254(2) 0.78087(17) 0.0127(7) Uani 1 1 d .
C41 C 0.3229(4) 0.4621(2) 0.7318(2) 0.0116(9) Uani 1 1 d .
C42 C 0.1327(4) 0.5501(3) 0.7261(2) 0.0189(10) Uani 1 1 d .
H42 H 0.0689 0.5975 0.7111 0.023 Uiso 1 1 calc R
C43 C 0.1238(4) 0.4786(3) 0.7782(2) 0.0187(10) Uani 1 1 d .
H43 H 0.0530 0.4670 0.8070 0.022 Uiso 1 1 calc R
C44 C 0.5605(4) 0.4800(3) 0.6144(2) 0.0186(10) Uani 1 1 d .
H44A H 0.5751 0.5346 0.6216 0.028 Uiso 1 1 calc GR
H44B H 0.4960 0.4907 0.5795 0.028 Uiso 1 1 calc GR
H44C H 0.6389 0.4514 0.5995 0.028 Uiso 1 1 calc GR
C45 C 0.4789(4) 0.2885(3) 0.6897(2) 0.0211(10) Uani 1 1 d .
H45A H 0.5602 0.2597 0.6782 0.032 Uiso 1 1 calc GR
H45B H 0.4193 0.2967 0.6527 0.032 Uiso 1 1 calc GR
H45C H 0.4464 0.2534 0.7319 0.032 Uiso 1 1 calc GR
C47 C 0.2747(4) 0.3431(3) 0.8329(2) 0.0150(9) Uani 1 1 d .
C48 C 0.2442(4) 0.2671(3) 0.8203(2) 0.0168(9) Uani 1 1 d .
C49 C 0.2894(4) 0.1890(3) 0.8687(2) 0.0210(10) Uani 1 1 d .
H49 H 0.2717 0.1368 0.8620 0.025 Uiso 1 1 calc R
C50 C 0.3597(4) 0.1863(3) 0.9265(2) 0.0238(11) Uani 1 1 d .
C51 C 0.3787(4) 0.2639(3) 0.9385(2) 0.0232(10) Uani 1 1 d .
H51 H 0.4205 0.2626 0.9788 0.028 Uiso 1 1 calc R
C52 C 0.3375(4) 0.3444(3) 0.8921(2) 0.0181(9) Uani 1 1 d .
C53 C 0.1689(4) 0.2689(3) 0.7580(2) 0.0226(10) Uani 1 1 d .
H53A H 0.0806 0.2914 0.7639 0.034 Uiso 1 1 calc GR
H53B H 0.1742 0.2107 0.7529 0.034 Uiso 1 1 calc GR
H53C H 0.2035 0.3056 0.7171 0.034 Uiso 1 1 calc GR
C54 C 0.4229(5) 0.0999(3) 0.9717(2) 0.0335(13) Uani 1 1 d .
H54A H 0.3708 0.0553 0.9727 0.050 Uiso 1 1 calc GR
H54B H 0.4319 0.1048 1.0180 0.050 Uiso 1 1 calc GR
H54C H 0.5062 0.0849 0.9530 0.050 Uiso 1 1 calc GR
C55 C 0.3658(5) 0.4285(3) 0.9039(2) 0.0300(11) Uani 1 1 d .
H55A H 0.4262 0.4533 0.8695 0.045 Uiso 1 1 calc GR
H55B H 0.4015 0.4171 0.9494 0.045 Uiso 1 1 calc GR
H55C H 0.2878 0.4688 0.9003 0.045 Uiso 1 1 calc GR
C56 C 0.3058(4) 0.6078(3) 0.6449(2) 0.0140(9) Uani 1 1 d .
C57 C 0.2681(4) 0.6226(3) 0.5766(2) 0.0146(9) Uani 1 1 d .
C58 C 0.3141(4) 0.6903(3) 0.5264(2) 0.0200(10) Uani 1 1 d .
H58 H 0.2897 0.7013 0.4803 0.024 Uiso 1 1 calc R
C59 C 0.3961(4) 0.7418(3) 0.5440(2) 0.0188(10) Uani 1 1 d .
C60 C 0.4333(4) 0.7229(3) 0.6131(2) 0.0164(9) Uani 1 1 d .
H60 H 0.4888 0.7565 0.6250 0.020 Uiso 1 1 calc R
C61 C 0.3910(4) 0.6561(3) 0.6646(2) 0.0140(9) Uani 1 1 d .
C62 C 0.1817(4) 0.5664(3) 0.5568(2) 0.0245(11) Uani 1 1 d .
H62A H 0.1999 0.5077 0.5856 0.037 Uiso 1 1 calc GR
H62B H 0.1964 0.5668 0.5089 0.037 Uiso 1 1 calc GR
H62C H 0.0936 0.5891 0.5631 0.037 Uiso 1 1 calc GR
C63 C 0.4429(4) 0.8167(3) 0.4890(2) 0.0286(11) Uani 1 1 d .
H63A H 0.3799 0.8679 0.4828 0.043 Uiso 1 1 calc GR
H63B H 0.4558 0.8011 0.4458 0.043 Uiso 1 1 calc GR
H63C H 0.5225 0.8285 0.5035 0.043 Uiso 1 1 calc GR
C64 C 0.4346(4) 0.6360(3) 0.7387(2) 0.0204(10) Uani 1 1 d .
H64A H 0.3609 0.6355 0.7689 0.031 Uiso 1 1 calc GR
H64B H 0.4838 0.6799 0.7433 0.031 Uiso 1 1 calc GR
H64C H 0.4867 0.5798 0.7511 0.031 Uiso 1 1 calc GR
C65 C 0.7081(4) 0.3441(3) 0.8023(2) 0.0158(9) Uani 1 1 d .
C66 C 0.6724(4) 0.2533(3) 0.8387(2) 0.0235(10) Uani 1 1 d .
H66A H 0.6237 0.2559 0.8801 0.035 Uiso 1 1 calc GR
H66B H 0.7493 0.2123 0.8508 0.035 Uiso 1 1 calc GR
H66C H 0.6218 0.2350 0.8079 0.035 Uiso 1 1 calc GR
C67 C 0.7809(4) 0.3734(3) 0.8547(2) 0.0193(10) Uani 1 1 d .
C68 C 0.8942(4) 0.3227(3) 0.8844(2) 0.0303(12) Uani 1 1 d .
H68 H 0.9251 0.2721 0.8712 0.036 Uiso 1 1 calc R
C69 C 0.9611(5) 0.3460(4) 0.9326(3) 0.0412(15) Uani 1 1 d .
H69 H 1.0357 0.3109 0.9522 0.049 Uiso 1 1 calc R
C70 C 0.9178(6) 0.4203(4) 0.9513(3) 0.0496(17) Uani 1 1 d .
H70 H 0.9630 0.4359 0.9838 0.059 Uiso 1 1 calc R
C71 C 0.8069(6) 0.4733(4) 0.9224(3) 0.0463(15) Uani 1 1 d .
H71 H 0.7781 0.5245 0.9351 0.056 Uiso 1 1 calc R
C72 C 0.7385(5) 0.4488(3) 0.8739(2) 0.0318(12) Uani 1 1 d .
H72 H 0.6638 0.4840 0.8545 0.038 Uiso 1 1 calc R
C73 C 0.7959(4) 0.3441(3) 0.7387(2) 0.0143(9) Uani 1 1 d .
C74 C 0.8245(4) 0.2732(3) 0.7109(2) 0.0200(10) Uani 1 1 d .
H74 H 0.7943 0.2210 0.7331 0.024 Uiso 1 1 calc R
C75 C 0.8979(4) 0.2786(3) 0.6502(2) 0.0231(10) Uani 1 1 d .
H75 H 0.9156 0.2305 0.6321 0.028 Uiso 1 1 calc R
C76 C 0.9443(4) 0.3557(3) 0.6171(2) 0.0248(11) Uani 1 1 d .
H76 H 0.9932 0.3597 0.5767 0.030 Uiso 1 1 calc R
C77 C 0.9176(4) 0.4268(3) 0.6445(2) 0.0204(10) Uani 1 1 d .
H77 H 0.9488 0.4787 0.6225 0.025 Uiso 1 1 calc R
C78 C 0.8442(4) 0.4208(3) 0.7049(2) 0.0186(10) Uani 1 1 d .
H78 H 0.8272 0.4689 0.7230 0.022 Uiso 1 1 calc R

loop_
_atom_site_aniso_label
_atom_site_aniso_U_11
_atom_site_aniso_U_22
_atom_site_aniso_U_33
_atom_site_aniso_U_23
_atom_site_aniso_U_13
_atom_site_aniso_U_12
Ga1 0.0099(2) 0.0135(2) 0.0137(2) -0.00420(19) 0.00046(18) -0.00115(18)
O1 0.0129(14) 0.0153(15) 0.0126(15) -0.0030(12) 0.0038(11) 0.0004(12)
N1 0.0096(17) 0.0133(18) 0.0200(19) -0.0051(15) 0.0002(14) -0.0025(14)
N2 0.0095(17) 0.0193(19) 0.0163(18) -0.0071(15) -0.0015(14) -0.0014(14)
C1 0.014(2) 0.012(2) 0.016(2) -0.0043(17) 0.0004(17) -0.0053(17)
C2 0.009(2) 0.020(2) 0.033(3) -0.013(2) -0.0005(18) 0.0000(17)
C3 0.011(2) 0.019(2) 0.027(3) -0.008(2) -0.0051(18) -0.0004(18)
C4 0.018(2) 0.011(2) 0.023(2) -0.0046(18) -0.0025(18) -0.0020(17)
C5 0.017(2) 0.023(2) 0.015(2) -0.0030(19) -0.0032(17) -0.0028(18)
C7 0.0067(19) 0.021(2) 0.017(2) -0.0093(18) -0.0032(16) 0.0042(17)
C8 0.008(2) 0.019(2) 0.020(2) -0.0081(18) -0.0045(17) 0.0029(17)
C9 0.016(2) 0.019(2) 0.024(2) -0.011(2) -0.0046(18) -0.0001(18)
C10 0.014(2) 0.027(3) 0.020(2) -0.011(2) -0.0070(18) 0.0025(19)
C11 0.014(2) 0.029(3) 0.012(2) -0.0004(19) -0.0023(17) -0.0028(19)
C12 0.007(2) 0.023(2) 0.021(2) -0.0059(19) -0.0045(17) -0.0009(17)
C13 0.015(2) 0.019(2) 0.027(3) -0.011(2) -0.0005(18) -0.0036(18)
C14 0.027(3) 0.036(3) 0.018(2) -0.011(2) -0.004(2) -0.001(2)
C15 0.023(2) 0.028(3) 0.024(3) -0.001(2) -0.003(2) -0.005(2)
C16 0.010(2) 0.009(2) 0.024(2) -0.0096(18) -0.0037(17) 0.0030(16)
C17 0.010(2) 0.017(2) 0.022(2) -0.0086(19) 0.0045(17) 0.0008(17)
C18 0.015(2) 0.017(2) 0.018(2) -0.0081(19) 0.0019(18) 0.0059(17)
C19 0.014(2) 0.012(2) 0.023(2) -0.0088(18) 0.0004(18) -0.0002(17)
C20 0.012(2) 0.012(2) 0.032(3) -0.0080(19) 0.0016(18) 0.0002(17)
C21 0.010(2) 0.009(2) 0.020(2) -0.0041(17) 0.0024(16) 0.0034(16)
C22 0.025(2) 0.021(2) 0.026(3) -0.008(2) 0.0048(19) -0.008(2)
C23 0.023(2) 0.026(3) 0.032(3) -0.014(2) -0.001(2) -0.006(2)
C24 0.020(2) 0.018(2) 0.028(3) -0.009(2) 0.0032(19) -0.0079(19)
C25 0.014(2) 0.018(2) 0.015(2) -0.0059(18) 0.0013(17) -0.0019(17)
C26 0.015(2) 0.030(3) 0.022(2) -0.013(2) 0.0001(18) -0.0059(19)
C27 0.011(2) 0.024(2) 0.009(2) -0.0066(18) -0.0018(16) -0.0034(18)
C28 0.020(2) 0.030(3) 0.017(2) -0.009(2) 0.0005(18) -0.005(2)
C29 0.023(3) 0.051(3) 0.019(3) -0.015(2) 0.009(2) -0.017(2)
C30 0.034(3) 0.048(3) 0.015(2) -0.005(2) 0.003(2) -0.025(3)
C31 0.035(3) 0.025(3) 0.021(3) 0.000(2) -0.002(2) -0.009(2)
C32 0.016(2) 0.026(3) 0.017(2) -0.0058(19) 0.0023(18) -0.0088(19)
C33 0.0044(19) 0.018(2) 0.018(2) -0.0069(18) 0.0024(16) -0.0006(16)
C34 0.013(2) 0.018(2) 0.021(2) -0.0065(19) 0.0030(18) -0.0074(17)
C35 0.017(2) 0.020(2) 0.025(3) 0.004(2) 0.0040(19) 0.0007(19)
C36 0.019(2) 0.036(3) 0.011(2) 0.003(2) 0.0005(18) -0.004(2)
C37 0.013(2) 0.040(3) 0.020(2) -0.016(2) -0.0016(18) 0.000(2)
C38 0.011(2) 0.016(2) 0.018(2) -0.0037(18) -0.0022(17) 0.0029(17)
Ga41 0.0098(2) 0.0129(2) 0.0162(3) -0.00425(19) -0.00044(18) -0.00050(18)
O41 0.0125(14) 0.0142(15) 0.0202(16) -0.0066(12) -0.0035(12) 0.0009(12)
N41 0.0079(16) 0.0111(17) 0.0166(18) -0.0019(15) -0.0011(14) 0.0014(13)
N42 0.0127(17) 0.0084(17) 0.0153(18) -0.0004(14) 0.0002(14) -0.0018(14)
C41 0.0095(19) 0.011(2) 0.015(2) -0.0028(17) -0.0020(16) -0.0034(16)
C42 0.010(2) 0.016(2) 0.027(3) -0.0016(19) 0.0017(18) 0.0024(17)
C43 0.013(2) 0.019(2) 0.022(2) -0.0014(19) 0.0037(18) -0.0016(18)
C44 0.014(2) 0.020(2) 0.020(2) -0.0066(19) 0.0025(18) 0.0019(18)
C45 0.018(2) 0.014(2) 0.034(3) -0.014(2) -0.006(2) 0.0021(18)
C47 0.015(2) 0.010(2) 0.014(2) 0.0062(17) 0.0007(17) 0.0002(17)
C48 0.013(2) 0.016(2) 0.018(2) 0.0021(18) 0.0005(17) -0.0049(17)
C49 0.015(2) 0.021(2) 0.024(3) -0.002(2) 0.0036(19) -0.0028(18)
C50 0.015(2) 0.028(3) 0.019(2) 0.006(2) 0.0063(18) 0.0029(19)
C51 0.019(2) 0.036(3) 0.010(2) -0.001(2) 0.0017(18) -0.001(2)
C52 0.015(2) 0.022(2) 0.018(2) -0.0056(19) 0.0026(17) -0.0033(18)
C53 0.018(2) 0.021(2) 0.030(3) -0.006(2) 0.0017(19) -0.0082(19)
C54 0.031(3) 0.036(3) 0.020(3) 0.011(2) 0.002(2) 0.002(2)
C55 0.037(3) 0.032(3) 0.024(3) -0.012(2) -0.004(2) -0.004(2)
C56 0.009(2) 0.010(2) 0.021(2) -0.0036(17) 0.0037(17) 0.0014(16)
C57 0.011(2) 0.012(2) 0.020(2) -0.0046(18) -0.0004(17) 0.0035(16)
C58 0.018(2) 0.023(2) 0.017(2) -0.0026(19) -0.0027(18) 0.0004(19)
C59 0.019(2) 0.011(2) 0.024(3) -0.0020(19) 0.0052(19) -0.0013(18)
C60 0.010(2) 0.013(2) 0.028(3) -0.0081(19) 0.0062(18) -0.0049(17)
C61 0.011(2) 0.013(2) 0.018(2) -0.0065(17) 0.0010(16) 0.0035(17)
C62 0.027(3) 0.025(3) 0.021(3) -0.002(2) -0.007(2) -0.010(2)
C63 0.031(3) 0.028(3) 0.026(3) -0.002(2) 0.004(2) -0.011(2)
C64 0.022(2) 0.020(2) 0.021(2) -0.0069(19) 0.0009(19) -0.0080(19)
C65 0.008(2) 0.018(2) 0.018(2) -0.0020(18) -0.0040(17) 0.0010(17)
C66 0.019(2) 0.026(3) 0.023(3) -0.002(2) -0.0011(19) -0.003(2)
C67 0.017(2) 0.029(3) 0.010(2) -0.0005(19) 0.0049(17) -0.0069(19)
C68 0.020(2) 0.044(3) 0.022(3) 0.003(2) -0.001(2) -0.011(2)
C69 0.035(3) 0.067(4) 0.020(3) 0.001(3) -0.006(2) -0.024(3)
C70 0.057(4) 0.078(5) 0.021(3) -0.005(3) -0.010(3) -0.044(4)
C71 0.068(4) 0.046(4) 0.034(3) -0.015(3) 0.001(3) -0.027(3)
C72 0.036(3) 0.038(3) 0.024(3) -0.005(2) -0.003(2) -0.016(2)
C73 0.009(2) 0.015(2) 0.015(2) 0.0019(18) -0.0067(16) 0.0017(17)
C74 0.017(2) 0.019(2) 0.025(3) -0.006(2) -0.0035(19) -0.0044(18)
C75 0.021(2) 0.025(3) 0.025(3) -0.013(2) -0.006(2) 0.004(2)
C76 0.016(2) 0.038(3) 0.019(2) -0.008(2) 0.0006(18) 0.001(2)
C77 0.016(2) 0.020(2) 0.022(2) 0.0020(19) -0.0029(18) -0.0032(18)
C78 0.013(2) 0.023(2) 0.021(2) -0.007(2) -0.0017(18) -0.0035(18)

loop_
_atom_type_symbol
_atom_type_description
_atom_type_scat_dispersion_real
_atom_type_scat_dispersion_imag
_atom_type_scat_source
C C 0.0033 0.0016 'International Tables Vol C Tables 4.2.6.8 and 6.1.1.4'
H H 0.0000 0.0000 'International Tables Vol C Tables 4.2.6.8 and 6.1.1.4'
N N 0.0061 0.0033 'International Tables Vol C Tables 4.2.6.8 and 6.1.1.4'
O O 0.0106 0.0060 'International Tables Vol C Tables 4.2.6.8 and 6.1.1.4'
Ga Ga 0.2307 1.6083 'International Tables Vol C Tables 4.2.6.8 and 6.1.1.4'

loop_
_exptl_crystal_face_index_h
_exptl_crystal_face_index_k
_exptl_crystal_face_index_l
_exptl_crystal_face_perp_dist
-1 -1 -27 0.0280
4 20 20 0.1292
1 1 27 0.0280
-14 2 2 0.1331
14 -2 -2 0.1298
1 20 20 0.1111
1 -19 7 0.0764
-2 0 -27 0.0302
0 18 -11 0.1007
-5 -21 -16 0.1087

loop_
_geom_angle_atom_site_label_1
_geom_angle_atom_site_label_2
_geom_angle_atom_site_label_3
_geom_angle
O1 Ga1 C1 97.76(13)
O1 Ga1 C4 116.14(15)
O1 Ga1 C5 113.55(15)
C4 Ga1 C1 106.68(16)
C5 Ga1 C1 109.16(17)
C5 Ga1 C4 112.12(18)
C25 O1 Ga1 121.8(2)
C1 N1 C2 111.1(3)
C1 N1 C16 124.9(3)
C2 N1 C16 123.0(3)
C1 N2 C3 111.8(4)
C1 N2 C7 124.6(3)
C3 N2 C7 123.5(3)
N1 C1 Ga1 126.9(3)
N2 C1 Ga1 128.4(3)
N2 C1 N1 103.8(3)
N1 C2 H2 126.7
C3 C2 N1 106.5(4)
C3 C2 H2 126.7
N2 C3 H3 126.6
C2 C3 N2 106.8(4)
C2 C3 H3 126.6
Ga1 C4 H4A 109.5
Ga1 C4 H4B 109.5
Ga1 C4 H4C 109.5
H4A C4 H4B 109.5
H4A C4 H4C 109.5
H4B C4 H4C 109.5
Ga1 C5 H5A 109.5
Ga1 C5 H5B 109.5
Ga1 C5 H5C 109.5
H5A C5 H5B 109.5
H5A C5 H5C 109.5
H5B C5 H5C 109.5
C8 C7 N2 119.1(4)
C8 C7 C12 122.5(4)
C12 C7 N2 118.4(4)
C7 C8 C9 117.5(4)
C7 C8 C13 121.4(4)
C9 C8 C13 121.0(4)
C8 C9 H9 118.9
C8 C9 C10 122.1(4)
C10 C9 H9 118.9
C9 C10 C11 117.9(4)
C9 C10 C14 121.3(4)
C11 C10 C14 120.7(4)
C10 C11 H11 119.1
C12 C11 C10 121.7(4)
C12 C11 H11 119.1
C7 C12 C15 121.6(4)
C11 C12 C7 118.1(4)
C11 C12 C15 120.3(4)
C8 C13 H13A 109.5
C8 C13 H13B 109.5
C8 C13 H13C 109.5
H13A C13 H13B 109.5
H13A C13 H13C 109.5
H13B C13 H13C 109.5
C10 C14 H14A 109.5
C10 C14 H14B 109.5
C10 C14 H14C 109.5
H14A C14 H14B 109.5
H14A C14 H14C 109.5
H14B C14 H14C 109.5
C12 C15 H15A 109.5
C12 C15 H15B 109.5
C12 C15 H15C 109.5
H15A C15 H15B 109.5
H15A C15 H15C 109.5
H15B C15 H15C 109.5
C17 C16 N1 119.8(4)
C17 C16 C21 122.9(4)
C21 C16 N1 117.4(4)
C16 C17 C18 117.7(4)
C16 C17 C22 121.5(4)
C18 C17 C22 120.7(4)
C17 C18 H18 119.4
C17 C18 C19 121.3(4)
C19 C18 H18 119.4
C18 C19 C23 120.9(4)
C20 C19 C18 118.7(4)
C20 C19 C23 120.4(4)
C19 C20 H20 118.9
C19 C20 C21 122.3(4)
C21 C20 H20 118.9
C16 C21 C24 122.2(4)
C20 C21 C16 117.1(4)
C20 C21 C24 120.6(4)
C17 C22 H22A 109.5
C17 C22 H22B 109.5
C17 C22 H22C 109.5
H22A C22 H22B 109.5
H22A C22 H22C 109.5
H22B C22 H22C 109.5
C19 C23 H23A 109.5
C19 C23 H23B 109.5
C19 C23 H23C 109.5
H23A C23 H23B 109.5
H23A C23 H23C 109.5
H23B C23 H23C 109.5
C21 C24 H24A 109.5
C21 C24 H24B 109.5
C21 C24 H24C 109.5
H24A C24 H24B 109.5
H24A C24 H24C 109.5
H24B C24 H24C 109.5
O1 C25 C26 109.7(3)
O1 C25 C27 108.3(3)
O1 C25 C33 108.9(3)
C26 C25 C27 107.9(3)
C26 C25 C33 113.2(3)
C33 C25 C27 108.7(3)
C25 C26 H26A 109.5
C25 C26 H26B 109.5
C25 C26 H26C 109.5
H26A C26 H26B 109.5
H26A C26 H26C 109.5
H26B C26 H26C 109.5
C28 C27 C25 120.0(4)
C32 C27 C25 121.8(4)
C32 C27 C28 118.2(4)
C27 C28 H28 119.2
C29 C28 C27 121.6(4)
C29 C28 H28 119.2
C28 C29 H29 120.4
C28 C29 C30 119.2(4)
C30 C29 H29 120.4
C29 C30 H30 120.0
C31 C30 C29 120.0(4)
C31 C30 H30 120.0
C30 C31 H31 120.1
C30 C31 C32 119.7(5)
C32 C31 H31 120.1
C27 C32 C31 121.3(4)
C27 C32 H32 119.3
C31 C32 H32 119.3
C34 C33 C25 123.0(4)
C38 C33 C25 118.8(4)
C38 C33 C34 118.0(4)
C33 C34 H34 119.8
C35 C34 C33 120.3(4)
C35 C34 H34 119.8
C34 C35 H35 119.6
C36 C35 C34 120.8(4)
C36 C35 H35 119.6
C35 C36 H36 120.4
C35 C36 C37 119.1(4)
C37 C36 H36 120.4
C36 C37 H37 120.0
C36 C37 C38 120.1(4)
C38 C37 H37 120.0
C33 C38 C37 121.6(4)
C33 C38 H38 119.2
C37 C38 H38 119.2
O41 Ga41 C41 97.74(14)
O41 Ga41 C44 113.37(15)
O41 Ga41 C45 117.08(15)
C44 Ga41 C41 109.87(16)
C44 Ga41 C45 109.97(19)
C45 Ga41 C41 107.87(16)
C65 O41 Ga41 121.9(3)
C41 N41 C42 111.3(3)
C41 N41 C56 125.7(3)
C42 N41 C56 122.8(3)
C41 N42 C43 111.7(3)
C41 N42 C47 123.4(3)
C43 N42 C47 124.8(3)
N41 C41 Ga41 127.3(3)
N41 C41 N42 103.9(3)
N42 C41 Ga41 128.2(3)
N41 C42 H42 126.7
C43 C42 N41 106.6(4)
C43 C42 H42 126.7
N42 C43 H43 126.7
C42 C43 N42 106.6(4)
C42 C43 H43 126.7
Ga41 C44 H44A 109.5
Ga41 C44 H44B 109.5
Ga41 C44 H44C 109.5
H44A C44 H44B 109.5
H44A C44 H44C 109.5
H44B C44 H44C 109.5
Ga41 C45 H45A 109.5
Ga41 C45 H45B 109.5
Ga41 C45 H45C 109.5
H45A C45 H45B 109.5
H45A C45 H45C 109.5
H45B C45 H45C 109.5
C48 C47 N42 118.3(4)
C52 C47 N42 118.1(4)
C52 C47 C48 123.7(4)
C47 C48 C49 116.1(4)
C47 C48 C53 122.2(4)
C49 C48 C53 121.7(4)
C48 C49 H49 118.8
C50 C49 C48 122.5(4)
C50 C49 H49 118.8
C49 C50 C54 120.4(5)
C51 C50 C49 118.5(4)
C51 C50 C54 120.8(4)
C50 C51 H51 119.0
C50 C51 C52 122.1(4)
C52 C51 H51 119.0
C47 C52 C51 116.9(4)
C47 C52 C55 121.5(4)
C51 C52 C55 121.5(4)
C48 C53 H53A 109.5
C48 C53 H53B 109.5
C48 C53 H53C 109.5
H53A C53 H53B 109.5
H53A C53 H53C 109.5
H53B C53 H53C 109.5
C50 C54 H54A 109.5
C50 C54 H54B 109.5
C50 C54 H54C 109.5
H54A C54 H54B 109.5
H54A C54 H54C 109.5
H54B C54 H54C 109.5
C52 C55 H55A 109.5
C52 C55 H55B 109.5
C52 C55 H55C 109.5
H55A C55 H55B 109.5
H55A C55 H55C 109.5
H55B C55 H55C 109.5
C57 C56 N41 119.3(3)
C57 C56 C61 122.6(4)
C61 C56 N41 118.2(4)
C56 C57 C58 118.1(4)
C56 C57 C62 121.2(4)
C58 C57 C62 120.7(4)
C57 C58 H58 119.4
C57 C58 C59 121.2(4)
C59 C58 H58 119.4
C58 C59 C63 120.7(4)
C60 C59 C58 118.3(4)
C60 C59 C63 121.1(4)
C59 C60 H60 118.7
C61 C60 C59 122.5(4)
C61 C60 H60 118.7
C56 C61 C64 121.4(4)
C60 C61 C56 117.2(4)
C60 C61 C64 121.5(4)
C57 C62 H62A 109.5
C57 C62 H62B 109.5
C57 C62 H62C 109.5
H62A C62 H62B 109.5
H62A C62 H62C 109.5
H62B C62 H62C 109.5
C59 C63 H63A 109.5
C59 C63 H63B 109.5
C59 C63 H63C 109.5
H63A C63 H63B 109.5
H63A C63 H63C 109.5
H63B C63 H63C 109.5
C61 C64 H64A 109.5
C61 C64 H64B 109.5
C61 C64 H64C 109.5
H64A C64 H64B 109.5
H64A C64 H64C 109.5
H64B C64 H64C 109.5
O41 C65 C66 110.1(3)
O41 C65 C67 109.8(3)
O41 C65 C73 108.5(3)
C66 C65 C73 112.8(4)
C67 C65 C66 107.8(3)
C67 C65 C73 107.8(3)
C65 C66 H66A 109.5
C65 C66 H66B 109.5
C65 C66 H66C 109.5
H66A C66 H66B 109.5
H66A C66 H66C 109.5
H66B C66 H66C 109.5
C68 C67 C65 119.8(4)
C72 C67 C65 122.1(4)
C72 C67 C68 118.2(4)
C67 C68 H68 119.2
C69 C68 C67 121.5(5)
C69 C68 H68 119.2
C68 C69 H69 120.2
C70 C69 C68 119.7(5)
C70 C69 H69 120.2
C69 C70 H70 119.6
C69 C70 C71 120.8(5)
C71 C70 H70 119.6
C70 C71 H71 120.4
C70 C71 C72 119.2(6)
C72 C71 H71 120.4
C67 C72 C71 120.6(5)
C67 C72 H72 119.7
C71 C72 H72 119.7
C74 C73 C65 123.6(4)
C74 C73 C78 118.0(4)
C78 C73 C65 118.3(4)
C73 C74 H74 119.4
C73 C74 C75 121.3(4)
C75 C74 H74 119.4
C74 C75 H75 120.1
C76 C75 C74 119.9(4)
C76 C75 H75 120.1
C75 C76 H76 120.2
C77 C76 C75 119.6(4)
C77 C76 H76 120.2
C76 C77 H77 119.9
C76 C77 C78 120.1(4)
C78 C77 H77 119.9
C73 C78 H78 119.4
C77 C78 C73 121.1(4)
C77 C78 H78 119.4

loop_
_geom_bond_atom_site_label_1
_geom_bond_atom_site_label_2
_geom_bond_distance
Ga1 O1 1.881(3)
Ga1 C1 2.096(4)
Ga1 C4 1.994(4)
Ga1 C5 1.974(4)
O1 C25 1.416(5)
N1 C1 1.360(5)
N1 C2 1.395(5)
N1 C16 1.452(5)
N2 C1 1.350(5)
N2 C3 1.384(5)
N2 C7 1.450(5)
C2 H2 0.9300
C2 C3 1.336(6)
C3 H3 0.9300
C4 H4A 0.9600
C4 H4B 0.9600
C4 H4C 0.9600
C5 H5A 0.9600
C5 H5B 0.9600
C5 H5C 0.9600
C7 C8 1.387(6)
C7 C12 1.392(6)
C8 C9 1.391(6)
C8 C13 1.498(6)
C9 H9 0.9300
C9 C10 1.393(6)
C10 C11 1.398(6)
C10 C14 1.504(6)
C11 H11 0.9300
C11 C12 1.380(6)
C12 C15 1.510(6)
C13 H13A 0.9600
C13 H13B 0.9600
C13 H13C 0.9600
C14 H14A 0.9600
C14 H14B 0.9600
C14 H14C 0.9600
C15 H15A 0.9600
C15 H15B 0.9600
C15 H15C 0.9600
C16 C17 1.385(6)
C16 C21 1.401(5)
C17 C18 1.395(6)
C17 C22 1.510(6)
C18 H18 0.9300
C18 C19 1.398(6)
C19 C20 1.382(6)
C19 C23 1.515(6)
C20 H20 0.9300
C20 C21 1.386(6)
C21 C24 1.500(6)
C22 H22A 0.9600
C22 H22B 0.9600
C22 H22C 0.9600
C23 H23A 0.9600
C23 H23B 0.9600
C23 H23C 0.9600
C24 H24A 0.9600
C24 H24B 0.9600
C24 H24C 0.9600
C25 C26 1.528(6)
C25 C27 1.552(5)
C25 C33 1.540(5)
C26 H26A 0.9600
C26 H26B 0.9600
C26 H26C 0.9600
C27 C28 1.398(6)
C27 C32 1.374(6)
C28 H28 0.9300
C28 C29 1.388(6)
C29 H29 0.9300
C29 C30 1.396(7)
C30 H30 0.9300
C30 C31 1.380(7)
C31 H31 0.9300
C31 C32 1.403(6)
C32 H32 0.9300
C33 C34 1.394(6)
C33 C38 1.380(6)
C34 H34 0.9300
C34 C35 1.388(6)
C35 H35 0.9300
C35 C36 1.378(6)
C36 H36 0.9300
C36 C37 1.378(6)
C37 H37 0.9300
C37 C38 1.383(6)
C38 H38 0.9300
Ga41 O41 1.883(3)
Ga41 C41 2.098(4)
Ga41 C44 1.980(4)
Ga41 C45 1.998(4)
O41 C65 1.419(5)
N41 C41 1.350(5)
N41 C42 1.389(5)
N41 C56 1.453(5)
N42 C41 1.351(5)
N42 C43 1.381(5)
N42 C47 1.452(5)
C42 H42 0.9300
C42 C43 1.336(6)
C43 H43 0.9300
C44 H44A 0.9600
C44 H44B 0.9600
C44 H44C 0.9600
C45 H45A 0.9600
C45 H45B 0.9600
C45 H45C 0.9600
C47 C48 1.394(6)
C47 C52 1.388(6)
C48 C49 1.394(6)
C48 C53 1.499(6)
C49 H49 0.9300
C49 C50 1.387(6)
C50 C51 1.376(7)
C50 C54 1.512(6)
C51 H51 0.9300
C51 C52 1.392(6)
C52 C55 1.506(6)
C53 H53A 0.9600
C53 H53B 0.9600
C53 H53C 0.9600
C54 H54A 0.9600
C54 H54B 0.9600
C54 H54C 0.9600
C55 H55A 0.9600
C55 H55B 0.9600
C55 H55C 0.9600
C56 C57 1.386(6)
C56 C61 1.401(6)
C57 C58 1.394(6)
C57 C62 1.506(6)
C58 H58 0.9300
C58 C59 1.396(6)
C59 C60 1.393(6)
C59 C63 1.519(6)
C60 H60 0.9300
C60 C61 1.382(5)
C61 C64 1.506(6)
C62 H62A 0.9600
C62 H62B 0.9600
C62 H62C 0.9600
C63 H63A 0.9600
C63 H63B 0.9600
C63 H63C 0.9600
C64 H64A 0.9600
C64 H64B 0.9600
C64 H64C 0.9600
C65 C66 1.535(6)
C65 C67 1.534(6)
C65 C73 1.537(6)
C66 H66A 0.9600
C66 H66B 0.9600
C66 H66C 0.9600
C67 C68 1.397(6)
C67 C72 1.374(7)
C68 H68 0.9300
C68 C69 1.379(7)
C69 H69 0.9300
C69 C70 1.354(8)
C70 H70 0.9300
C70 C71 1.387(8)
C71 H71 0.9300
C71 C72 1.403(7)
C72 H72 0.9300
C73 C74 1.386(6)
C73 C78 1.391(5)
C74 H74 0.9300
C74 C75 1.397(6)
C75 H75 0.9300
C75 C76 1.383(6)
C76 H76 0.9300
C76 C77 1.383(6)
C77 H77 0.9300
C77 C78 1.391(6)
C78 H78 0.9300

loop_
_geom_torsion_atom_site_label_1
_geom_torsion_atom_site_label_2
_geom_torsion_atom_site_label_3
_geom_torsion_atom_site_label_4
_geom_torsion
Ga1 O1 C25 C26 -75.6(4)
Ga1 O1 C25 C27 166.8(2)
Ga1 O1 C25 C33 48.7(4)
O1 C25 C27 C28 -178.8(3)
O1 C25 C27 C32 1.1(5)
O1 C25 C33 C34 -113.9(4)
O1 C25 C33 C38 61.8(4)
N1 C2 C3 N2 0.0(5)
N1 C16 C17 C18 -179.0(3)
N1 C16 C17 C22 -1.8(6)
N1 C16 C21 C20 179.6(3)
N1 C16 C21 C24 2.6(6)
N2 C7 C8 C9 177.8(3)
N2 C7 C8 C13 -2.5(6)
N2 C7 C12 C11 -179.4(3)
N2 C7 C12 C15 0.1(6)
C1 Ga1 O1 C25 154.9(3)
C1 N1 C2 C3 0.2(5)
C1 N1 C16 C17 111.7(4)
C1 N1 C16 C21 -68.3(5)
C1 N2 C3 C2 -0.1(5)
C1 N2 C7 C8 -98.3(4)
C1 N2 C7 C12 81.9(5)
C2 N1 C1 Ga1 169.4(3)
C2 N1 C1 N2 -0.2(4)
C2 N1 C16 C17 -80.5(5)
C2 N1 C16 C21 99.5(4)
C3 N2 C1 Ga1 -169.3(3)
C3 N2 C1 N1 0.2(4)
C3 N2 C7 C8 85.9(5)
C3 N2 C7 C12 -93.9(5)
C4 Ga1 O1 C25 42.0(3)
C5 Ga1 O1 C25 -90.2(3)
C7 N2 C1 Ga1 14.5(6)
C7 N2 C1 N1 -176.0(3)
C7 N2 C3 C2 176.2(4)
C7 C8 C9 C10 1.1(6)
C8 C7 C12 C11 0.8(6)
C8 C7 C12 C15 -179.6(4)
C8 C9 C10 C11 1.8(6)
C8 C9 C10 C14 -177.0(4)
C9 C10 C11 C12 -3.5(6)
C10 C11 C12 C7 2.2(6)
C10 C11 C12 C15 -177.3(4)
C12 C7 C8 C9 -2.4(6)
C12 C7 C8 C13 177.3(4)
C13 C8 C9 C10 -178.6(4)
C14 C10 C11 C12 175.3(4)
C16 N1 C1 Ga1 -21.5(5)
C16 N1 C1 N2 168.8(3)
C16 N1 C2 C3 -169.1(4)
C16 C17 C18 C19 -0.8(6)
C17 C16 C21 C20 -0.4(6)
C17 C16 C21 C24 -177.4(4)
C17 C18 C19 C20 0.1(6)
C17 C18 C19 C23 179.6(4)
C18 C19 C20 C21 0.6(6)
C19 C20 C21 C16 -0.4(6)
C19 C20 C21 C24 176.7(4)
C21 C16 C17 C18 1.0(6)
C21 C16 C17 C22 178.2(4)
C22 C17 C18 C19 -178.1(4)
C23 C19 C20 C21 -179.0(4)
C25 C27 C28 C29 -179.2(4)
C25 C27 C32 C31 179.9(4)
C25 C33 C34 C35 174.1(4)
C25 C33 C38 C37 -173.9(4)
C26 C25 C27 C28 62.4(5)
C26 C25 C27 C32 -117.7(4)
C26 C25 C33 C34 8.4(5)
C26 C25 C33 C38 -175.9(3)
C27 C25 C33 C34 128.3(4)
C27 C25 C33 C38 -56.0(5)
C27 C28 C29 C30 -1.2(7)
C28 C27 C32 C31 -0.2(6)
C28 C29 C30 C31 0.8(7)
C29 C30 C31 C32 -0.1(7)
C30 C31 C32 C27 -0.2(7)
C32 C27 C28 C29 0.9(6)
C33 C25 C27 C28 -60.6(5)
C33 C25 C27 C32 119.3(4)
C33 C34 C35 C36 0.1(6)
C34 C33 C38 C37 2.0(6)
C34 C35 C36 C37 1.1(6)
C35 C36 C37 C38 -0.8(6)
C36 C37 C38 C33 -0.8(6)
C38 C33 C34 C35 -1.6(6)
Ga41 O41 C65 C66 -75.4(4)
Ga41 O41 C65 C67 166.1(2)
Ga41 O41 C65 C73 48.5(4)
O41 C65 C67 C68 178.8(3)
O41 C65 C67 C72 -1.3(5)
O41 C65 C73 C74 -113.3(4)
O41 C65 C73 C78 63.3(4)
N41 C42 C43 N42 -1.0(5)
N41 C56 C57 C58 177.9(3)
N41 C56 C57 C62 -3.1(6)
N41 C56 C61 C60 -177.5(3)
N41 C56 C61 C64 2.6(6)
N42 C47 C48 C49 174.4(3)
N42 C47 C48 C53 -4.8(6)
N42 C47 C52 C51 -174.9(4)
N42 C47 C52 C55 2.1(6)
C41 Ga41 O41 C65 155.2(3)
C41 N41 C42 C43 1.3(5)
C41 N41 C56 C57 107.6(5)
C41 N41 C56 C61 -72.3(5)
C41 N42 C43 C42 0.5(5)
C41 N42 C47 C48 -96.5(5)
C41 N42 C47 C52 82.8(5)
C42 N41 C41 Ga41 169.9(3)
C42 N41 C41 N42 -1.0(4)
C42 N41 C56 C57 -77.5(5)
C42 N41 C56 C61 102.6(4)
C43 N42 C41 Ga41 -170.5(3)
C43 N42 C41 N41 0.3(4)
C43 N42 C47 C48 88.4(5)
C43 N42 C47 C52 -92.4(5)
C44 Ga41 O41 C65 -89.2(3)
C45 Ga41 O41 C65 40.5(3)
C47 N42 C41 Ga41 13.8(6)
C47 N42 C41 N41 -175.3(4)
C47 N42 C43 C42 176.1(4)
C47 C48 C49 C50 0.5(6)
C48 C47 C52 C51 4.3(6)
C48 C47 C52 C55 -178.7(4)
C48 C49 C50 C51 3.9(6)
C48 C49 C50 C54 -171.1(4)
C49 C50 C51 C52 -4.5(6)
C50 C51 C52 C47 0.6(6)
C50 C51 C52 C55 -176.4(4)
C52 C47 C48 C49 -4.8(6)
C52 C47 C48 C53 176.0(4)
C53 C48 C49 C50 179.7(4)
C54 C50 C51 C52 170.5(4)
C56 N41 C41 Ga41 -14.7(6)
C56 N41 C41 N42 174.4(4)
C56 N41 C42 C43 -174.2(4)
C56 C57 C58 C59 0.1(6)
C57 C56 C61 C60 2.5(6)
C57 C56 C61 C64 -177.4(4)
C57 C58 C59 C60 1.3(6)
C57 C58 C59 C63 -178.5(4)
C58 C59 C60 C61 -0.8(6)
C59 C60 C61 C56 -1.0(6)
C59 C60 C61 C64 178.9(4)
C61 C56 C57 C58 -2.1(6)
C61 C56 C57 C62 176.9(4)
C62 C57 C58 C59 -178.8(4)
C63 C59 C60 C61 179.0(4)
C65 C67 C68 C69 -178.8(4)
C65 C67 C72 C71 179.4(4)
C65 C73 C74 C75 175.7(4)
C65 C73 C78 C77 -175.9(4)
C66 C65 C67 C68 58.8(5)
C66 C65 C67 C72 -121.3(4)
C66 C65 C73 C74 8.9(5)
C66 C65 C73 C78 -174.4(3)
C67 C65 C73 C74 127.8(4)
C67 C65 C73 C78 -55.6(4)
C67 C68 C69 C70 -1.0(7)
C68 C67 C72 C71 -0.7(6)
C68 C69 C70 C71 0.0(8)
C69 C70 C71 C72 0.7(8)
C70 C71 C72 C67 -0.3(7)
C72 C67 C68 C69 1.3(6)
C73 C65 C67 C68 -63.2(5)
C73 C65 C67 C72 116.7(4)
C73 C74 C75 C76 0.5(6)
C74 C73 C78 C77 0.9(6)
C74 C75 C76 C77 0.1(6)
C75 C76 C77 C78 -0.2(6)
C76 C77 C78 C73 -0.3(6)
C78 C73 C74 C75 -1.0(6)
